data_7705745
loop_
_publ_author_name
'da Silva, Juliana P.'
'Fuganti, Ot\'avio'
'Kramer, M. Gabriela'
'Facchin, Gianella'
'Aquino, Lucas E. N.'
'Ellena, Javier'
'Back, Davi F.'
'Gondim, Ana C. S.'
'Sousa, Eduardo H. S.'
'Lopes, Luiz G. F.'
'Machado, Silvane'
'Guimar\~aes, Ivelise D L'
'Wohnrath, Karen'
'de Araujo, M\'arcio P'

_publ_section_title
;
 Electrochemical, mechanistic, and DFT studies of amine derived
 diphosphines containing Ru(II)-cymene complexes with potent <i>in
 vitro</i> cytotoxic activity against HeLa and triple-negative breast
 cancer cells MDA-MB-231.
;
_journal_issue 45
_journal_name_full 'Dalton transactions (Cambridge, England : 2003)'
_journal_page_first 16498
_journal_page_last 16514
_journal_paper_doi 10.1039/d0dt02500c
_journal_volume 49
_journal_year 2020
_chemical_formula_moiety 'C66 H60 B Cl3 F4 N4 P4 Ru2'
_chemical_formula_sum 'C66 H60 B Cl3 F4 N4 P4 Ru2'
_chemical_formula_weight 1428.36
_chemical_melting_point ?
_chemical_name_common 'bi[s(acetonitrile)bis[diphenylphosphanyl)2-benzyl]trichlorodiruthenium tetrafluo'
_chemical_name_systematic
'bis(acetonitrile)bis[N,N-bis(diphenylphosphanyl)2-benzyl-k2 P,P]        trichlorodiruthenium tetrafluoroborate'
_space_group_IT_number 14
_space_group_name_Hall '-P 2ybc'
_space_group_name_H-M_alt 'P 1 21/c 1'
_symmetry_cell_setting monoclinic
_symmetry_space_group_name_Hall '-P 2ybc'
_symmetry_space_group_name_H-M 'P 1 21/c 1'
_atom_sites_solution_hydrogens geom
_atom_sites_solution_primary direct
_atom_sites_solution_secondary difmap
_audit_conform_dict_location ftp://ftp.iucr.org/pub/cif_core.dic
_audit_conform_dict_name cif_core.dic
_audit_conform_dict_version 2.4
_audit_creation_date 2019-04-04T16:27:24-00:00
_audit_creation_method 'WinGX routine CIF_UPDATE'
_audit_update_record
;
2020-06-23 deposited with the CCDC.	2020-11-03 downloaded from the CCDC.
;
_cell_angle_alpha 90
_cell_angle_beta 98.354(2)
_cell_angle_gamma 90
_cell_formula_units_Z 4
_cell_length_a 10.8878(5)
_cell_length_b 19.1910(9)
_cell_length_c 31.0546(13)
_cell_measurement_reflns_used 6363
_cell_measurement_temperature 296(2)
_cell_measurement_theta_max 22.831
_cell_measurement_theta_min 2.254
_cell_volume 6419.9(5)
_computing_cell_refinement 'SAINT V8.34A (Bruker AXS Inc., 2013)'
_computing_data_collection 'Bruker Instrument Service v4.2.7'
_computing_data_reduction 'SAINT V8.34A (Bruker AXS Inc., 2013)'
_computing_molecular_graphics 'Diamond (version 3.2i; Crystal Impact GbR'
_computing_structure_refinement 'SHELXL-97 (Sheldrick, 1997)'
_computing_structure_solution 'SHELXL97 (Sheldrick, 1997)'
_diffrn_ambient_temperature 296(2)
_diffrn_detector_area_resol_mean 10.4167
_diffrn_measured_fraction_theta_full 0.996
_diffrn_measured_fraction_theta_max 0.996
_diffrn_measurement_device_type 'Bruker D8 Quest Photon 100 diffractometer'
_diffrn_measurement_method '2\% \f & \w scans'
_diffrn_radiation_monochromator 'Montel type 2-dim beam shaping X ray optics'
_diffrn_radiation_type MoK\a
_diffrn_radiation_wavelength 0.71073
_diffrn_reflns_av_R_equivalents 0.1191
_diffrn_reflns_av_unetI/netI 0.1705
_diffrn_reflns_limit_h_max 13
_diffrn_reflns_limit_h_min -14
_diffrn_reflns_limit_k_max 21
_diffrn_reflns_limit_k_min -25
_diffrn_reflns_limit_l_max 40
_diffrn_reflns_limit_l_min -40
_diffrn_reflns_number 54349
_diffrn_reflns_theta_full 27.98
_diffrn_reflns_theta_max 27.98
_diffrn_reflns_theta_min 2.19
_diffrn_source 'micro-focus tube'
_exptl_absorpt_coefficient_mu 0.75
_exptl_absorpt_correction_T_max 0.9387
_exptl_absorpt_correction_T_min 0.8744
_exptl_absorpt_correction_type multi-scan
_exptl_absorpt_process_details
;
SADABS (version 2012/1; Bruker, 2012) was used to perform the numerical
        absorption correction based on the indexed faces of the crystal.
;
_exptl_crystal_colour yellow
_exptl_crystal_density_diffrn 1.478
_exptl_crystal_density_meas ?
_exptl_crystal_density_method 'not measured'
_exptl_crystal_description block
_exptl_crystal_F_000 2896
_exptl_crystal_size_max 0.2
_exptl_crystal_size_mid 0.15
_exptl_crystal_size_min 0.1
_refine_diff_density_max 0.641
_refine_diff_density_min -0.49
_refine_diff_density_rms 0.11
_refine_ls_extinction_coef none
_refine_ls_extinction_method none
_refine_ls_goodness_of_fit_ref 1
_refine_ls_hydrogen_treatment constr
_refine_ls_matrix_type full
_refine_ls_number_parameters 759
_refine_ls_number_reflns 15422
_refine_ls_number_restraints 0
_refine_ls_restrained_S_all 1
_refine_ls_R_factor_all 0.1663
_refine_ls_R_factor_gt 0.0665
_refine_ls_shift/su_max 0.002
_refine_ls_shift/su_mean 0
_refine_ls_structure_factor_coef Fsqd
_refine_ls_weighting_details 'calc w=1/[\s^2^(Fo^2^)+(0.0469P)^2^+0.0000P] where P=(Fo^2^+2Fc^2^)/3'
_refine_ls_weighting_scheme calc
_refine_ls_wR_factor_gt 0.1038
_refine_ls_wR_factor_ref 0.1165
_reflns_number_gt 8031
_reflns_number_total 15422
_reflns_threshold_expression >2\s(I)
_cod_data_source_file d0dt02500c2.cif
_cod_data_source_block test2_a
_cod_depositor_comments
;
The following automatic conversions were performed:

data item '_chemical_melting_point' value 'none' was changed to '?'
-- the value is undefined or not given.

data item '_exptl_crystal_density_meas' value 'none' was changed to
'?' -- the value is perceived as not measured.

Automatic conversion script
Id: cif_fix_values 7556 2019-12-06 15:28:31Z antanas 
;
_cod_original_sg_symbol_Hall -P2ybc
_cod_original_sg_symbol_H-M P21/c
_cod_database_code 7705745

loop_
_symmetry_equiv_pos_as_xyz
'x, y, z'
'-x, y+1/2, -z+1/2'
'-x, -y, -z'
'x, -y-1/2, z-1/2'

loop_
_atom_site_label
_atom_site_type_symbol
_atom_site_fract_x
_atom_site_fract_y
_atom_site_fract_z
_atom_site_U_iso_or_equiv
_atom_site_adp_type
_atom_site_occupancy
_atom_site_symmetry_multiplicity
_atom_site_calc_flag
_atom_site_refinement_flags
_atom_site_disorder_assembly
_atom_site_disorder_group
Ru2 Ru 0.60927(4) 0.28619(2) 0.415618(12) 0.02545(11) Uani 1 1 d . . .
Ru1 Ru 0.42906(4) 0.33886(2) 0.331235(12) 0.02613(11) Uani 1 1 d . . .
Cl3 Cl 0.63280(12) 0.38750(6) 0.36633(4) 0.0345(3) Uani 1 1 d . . .
Cl2 Cl 0.39675(11) 0.32767(6) 0.40987(4) 0.0327(3) Uani 1 1 d . . .
Cl1 Cl 0.52576(11) 0.22757(6) 0.34618(4) 0.0324(3) Uani 1 1 d . . .
P1 P 0.25851(12) 0.29342(7) 0.29288(4) 0.0286(3) Uani 1 1 d . . .
P3 P 0.60069(12) 0.19838(7) 0.46239(4) 0.0293(3) Uani 1 1 d . . .
P4 P 0.68436(12) 0.32208(7) 0.48279(4) 0.0311(3) Uani 1 1 d . . .
P2 P 0.45033(12) 0.33879(7) 0.26102(4) 0.0311(3) Uani 1 1 d . . .
N4 N 0.7773(4) 0.2558(2) 0.40591(13) 0.0351(10) Uani 1 1 d . . .
N3 N 0.3609(4) 0.4358(2) 0.32747(13) 0.0361(11) Uani 1 1 d . . .
N2 N 0.6524(4) 0.2468(2) 0.50787(12) 0.0315(10) Uani 1 1 d . . .
N1 N 0.3147(3) 0.2958(2) 0.24410(11) 0.0297(10) Uani 1 1 d . . .
C2 C 0.2658(6) 0.2051(3) 0.18458(17) 0.0467(15) Uani 1 1 d . . .
C32 C 0.6733(5) 0.2330(3) 0.55554(15) 0.0466(15) Uani 1 1 d . . .
H32A H 0.6846 0.2771 0.5708 0.056 Uiso 1 1 calc R . .
H32B H 0.7494 0.2065 0.5626 0.056 Uiso 1 1 calc R . .
C1 C 0.2585(5) 0.2792(3) 0.19929(15) 0.0404(14) Uani 1 1 d . . .
H1A H 0.2977 0.3083 0.1797 0.048 Uiso 1 1 calc R . .
H1B H 0.1716 0.2923 0.196 0.048 Uiso 1 1 calc R . .
C14 C 0.4391(5) 0.4219(3) 0.23232(15) 0.0371(13) Uani 1 1 d . . .
C40 C 0.3537(5) 0.1893(3) 0.47499(18) 0.0504(16) Uani 1 1 d . . .
H40 H 0.3557 0.2378 0.4759 0.06 Uiso 1 1 calc R . .
C22 C 0.1943(6) 0.1059(3) 0.3484(2) 0.0577(18) Uani 1 1 d . . .
H22 H 0.2221 0.0827 0.3743 0.069 Uiso 1 1 calc R . .
C46 C 0.8157(5) 0.1198(3) 0.48764(17) 0.0396(13) Uani 1 1 d . . .
H46 H 0.8233 0.1444 0.5137 0.048 Uiso 1 1 calc R . .
C13 C 0.6828(5) 0.2771(3) 0.26954(18) 0.0517(16) Uani 1 1 d . . .
H13 H 0.6833 0.2838 0.2992 0.062 Uiso 1 1 calc R . .
C53 C 0.4512(6) 0.4398(3) 0.54335(18) 0.0557(17) Uani 1 1 d . . .
H53 H 0.3667 0.4395 0.5452 0.067 Uiso 1 1 calc R . .
C49 C 0.7955(6) 0.0475(3) 0.41064(19) 0.0554(17) Uani 1 1 d . . .
H49 H 0.7877 0.0224 0.3848 0.067 Uiso 1 1 calc R . .
C31 C 0.0434(5) 0.3682(3) 0.25284(19) 0.0496(15) Uani 1 1 d . . .
H31 H 0.0643 0.3571 0.2257 0.059 Uiso 1 1 calc R . .
C33 C 0.5684(6) 0.1934(3) 0.57185(16) 0.0483(15) Uani 1 1 d . . .
C25 C 0.1164(5) 0.1737(3) 0.27068(19) 0.0537(16) Uani 1 1 d . . .
H25 H 0.0895 0.1959 0.2444 0.064 Uiso 1 1 calc R . .
C56 C 0.7004(6) 0.4383(3) 0.53845(18) 0.0515(16) Uani 1 1 d . . .
H56 H 0.7853 0.4379 0.5374 0.062 Uiso 1 1 calc R . .
C48 C 0.8970(6) 0.0384(3) 0.4414(2) 0.0576(17) Uani 1 1 d . . .
H48 H 0.9595 0.0081 0.4359 0.069 Uiso 1 1 calc R . .
C41 C 0.2454(6) 0.1545(4) 0.4797(2) 0.0669(19) Uani 1 1 d . . .
H41 H 0.1755 0.1793 0.4848 0.08 Uiso 1 1 calc R . .
C19 C 0.3261(6) 0.4547(3) 0.22168(18) 0.0547(16) Uani 1 1 d . . .
H19 H 0.2531 0.4315 0.2251 0.066 Uiso 1 1 calc R . .
C54 C 0.5264(7) 0.4880(3) 0.5662(2) 0.0641(19) Uani 1 1 d . . .
H54 H 0.4939 0.5209 0.5835 0.077 Uiso 1 1 calc R . .
C47 C 0.9084(5) 0.0733(3) 0.48040(19) 0.0530(16) Uani 1 1 d . . .
H47 H 0.9768 0.066 0.5016 0.064 Uiso 1 1 calc R . .
C44 C 0.4523(6) 0.0809(3) 0.4662(2) 0.0641(19) Uani 1 1 d . . .
H44 H 0.5217 0.0551 0.4618 0.077 Uiso 1 1 calc R . .
C55 C 0.6521(7) 0.4872(3) 0.5632(2) 0.071(2) Uani 1 1 d . . .
H55 H 0.7041 0.5203 0.5782 0.085 Uiso 1 1 calc R . .
C65 C 0.8710(6) 0.2382(3) 0.39876(19) 0.0496(16) Uani 1 1 d . . .
C12 C 0.7856(6) 0.2477(3) 0.2548(2) 0.0618(18) Uani 1 1 d . . .
H12 H 0.8542 0.2343 0.2745 0.074 Uiso 1 1 calc R . .
C58 C 0.9362(6) 0.3000(3) 0.5190(2) 0.0632(18) Uani 1 1 d . . .
H58 H 0.9094 0.2658 0.5367 0.076 Uiso 1 1 calc R . .
C29 C -0.0934(6) 0.4246(3) 0.2955(3) 0.073(2) Uani 1 1 d . . .
H29 H -0.1635 0.4515 0.2973 0.088 Uiso 1 1 calc R . .
C9 C 0.5835(6) 0.2872(4) 0.19726(18) 0.066(2) Uani 1 1 d . . .
H9 H 0.5158 0.3006 0.1772 0.079 Uiso 1 1 calc R . .
C30 C -0.0622(6) 0.4081(3) 0.2561(2) 0.0634(19) Uani 1 1 d . . .
H30 H -0.1115 0.4236 0.2309 0.076 Uiso 1 1 calc R . .
C11 C 0.7851(6) 0.2386(3) 0.2117(2) 0.0615(18) Uani 1 1 d . . .
H11 H 0.8538 0.2186 0.2018 0.074 Uiso 1 1 calc R . .
C3 C 0.3530(6) 0.1579(3) 0.2022(2) 0.0639(18) Uani 1 1 d . . .
H3 H 0.41 0.1709 0.2261 0.077 Uiso 1 1 calc R . .
C63 C 0.3240(6) 0.4904(3) 0.32554(19) 0.0568(17) Uani 1 1 d . . .
C15 C 0.5456(6) 0.4560(3) 0.22551(19) 0.0665(19) Uani 1 1 d . . .
H15 H 0.6224 0.4342 0.2319 0.08 Uiso 1 1 calc R . .
C34 C 0.5805(8) 0.1248(4) 0.5835(2) 0.083(2) Uani 1 1 d . . .
H34 H 0.6547 0.1021 0.5813 0.1 Uiso 1 1 calc R . .
C23 C 0.1094(6) 0.0750(3) 0.3178(3) 0.067(2) Uani 1 1 d . . .
H23 H 0.0769 0.0317 0.3234 0.081 Uiso 1 1 calc R . .
C62 C 0.8942(6) 0.3881(4) 0.4651(2) 0.0664(19) Uani 1 1 d . . .
H62 H 0.8378 0.4136 0.4459 0.08 Uiso 1 1 calc R . .
C28 C -0.0219(6) 0.4016(4) 0.3325(2) 0.086(3) Uani 1 1 d . . .
H28 H -0.0444 0.412 0.3596 0.103 Uiso 1 1 calc R . .
C42 C 0.2414(6) 0.0836(4) 0.4767(2) 0.073(2) Uani 1 1 d . . .
H42 H 0.1683 0.0601 0.4794 0.087 Uiso 1 1 calc R . .
C38 C 0.4591(7) 0.2263(4) 0.5766(2) 0.082(2) Uani 1 1 d . . .
H38 H 0.4495 0.2735 0.5701 0.098 Uiso 1 1 calc R . .
C10 C 0.6865(7) 0.2580(4) 0.1826(2) 0.077(2) Uani 1 1 d . . .
H10 H 0.6877 0.2519 0.153 0.092 Uiso 1 1 calc R . .
B B 0.9821(9) 0.3745(5) 0.1198(3) 0.072(2) Uani 1 1 d . . .
C24 C 0.0715(7) 0.1075(3) 0.2789(2) 0.074(2) Uani 1 1 d . . .
H24 H 0.0156 0.0853 0.2578 0.089 Uiso 1 1 calc R . .
C18 C 0.3213(8) 0.5221(3) 0.2059(2) 0.079(2) Uani 1 1 d . . .
H18 H 0.2451 0.5445 0.1995 0.094 Uiso 1 1 calc R . .
C43 C 0.3432(7) 0.0474(3) 0.4700(2) 0.078(2) Uani 1 1 d . . .
H43 H 0.3392 -0.0009 0.4678 0.094 Uiso 1 1 calc R . .
C7 C 0.1801(8) 0.1830(4) 0.1503(2) 0.096(3) Uani 1 1 d . . .
H7 H 0.119 0.2135 0.1378 0.115 Uiso 1 1 calc R . .
C27 C 0.0833(6) 0.3631(4) 0.3299(2) 0.068(2) Uani 1 1 d . . .
H27 H 0.1329 0.349 0.3554 0.082 Uiso 1 1 calc R . .
C16 C 0.5375(9) 0.5231(4) 0.2091(2) 0.094(3) Uani 1 1 d . . .
H16 H 0.6096 0.5461 0.2044 0.113 Uiso 1 1 calc R . .
C37 C 0.3617(8) 0.1889(7) 0.5911(2) 0.109(4) Uani 1 1 d . . .
H37 H 0.2868 0.2106 0.5937 0.131 Uiso 1 1 calc R . .
C36 C 0.3791(12) 0.1208(7) 0.6011(3) 0.123(5) Uani 1 1 d . . .
H36 H 0.3143 0.0956 0.61 0.147 Uiso 1 1 calc R . .
C26 C 0.1163(5) 0.3452(3) 0.29017(17) 0.0360(13) Uani 1 1 d . . .
C60 C 1.1036(8) 0.3639(6) 0.4946(3) 0.116(4) Uani 1 1 d . . .
H60 H 1.1882 0.3719 0.4957 0.139 Uiso 1 1 calc R . .
C21 C 0.2393(5) 0.1712(3) 0.34110(18) 0.0438(14) Uani 1 1 d . . .
H21 H 0.2958 0.1925 0.3625 0.053 Uiso 1 1 calc R . .
C4 C 0.3587(9) 0.0922(4) 0.1857(3) 0.095(3) Uani 1 1 d . . .
H4 H 0.42 0.0616 0.1981 0.114 Uiso 1 1 calc R . .
C20 C 0.2011(5) 0.2059(3) 0.30195(16) 0.0347(12) Uani 1 1 d . . .
C59 C 1.0617(7) 0.3138(5) 0.5204(3) 0.091(3) Uani 1 1 d . . .
H59 H 1.119 0.2885 0.5393 0.109 Uiso 1 1 calc R . .
C8 C 0.5799(5) 0.2966(3) 0.24077(16) 0.0371(13) Uani 1 1 d . . .
C17 C 0.4273(10) 0.5561(4) 0.1998(2) 0.098(3) Uani 1 1 d . . .
H17 H 0.4237 0.6015 0.1892 0.117 Uiso 1 1 calc R . .
C50 C 0.7046(5) 0.0938(3) 0.41798(16) 0.0446(15) Uani 1 1 d . . .
H50 H 0.6367 0.1009 0.3966 0.053 Uiso 1 1 calc R . .
C66 C 0.9889(6) 0.2114(4) 0.3896(3) 0.101(3) Uani 1 1 d . . .
H66A H 0.9914 0.1618 0.3939 0.152 Uiso 1 1 calc R . .
H66B H 1.0552 0.2328 0.4088 0.152 Uiso 1 1 calc R . .
H66C H 0.9981 0.2217 0.36 0.152 Uiso 1 1 calc R . .
C45 C 0.7130(5) 0.1299(2) 0.45686(16) 0.0310(12) Uani 1 1 d . . .
C61 C 1.0195(8) 0.4018(5) 0.4672(3) 0.103(3) Uani 1 1 d . . .
H61 H 1.0465 0.4367 0.45 0.124 Uiso 1 1 calc R . .
C39 C 0.4599(5) 0.1523(3) 0.46892(16) 0.0351(13) Uani 1 1 d . . .
C35 C 0.4866(11) 0.0884(5) 0.5985(3) 0.122(4) Uani 1 1 d . . .
H35 H 0.4976 0.0419 0.6067 0.146 Uiso 1 1 calc R . .
C51 C 0.6249(5) 0.3895(3) 0.51491(16) 0.0358(13) Uani 1 1 d . . .
C5 C 0.2763(12) 0.0714(4) 0.1514(3) 0.123(4) Uani 1 1 d . . .
H5 H 0.2823 0.0272 0.1395 0.148 Uiso 1 1 calc R . .
C64 C 0.2797(9) 0.5622(4) 0.3225(3) 0.128(4) Uani 1 1 d . . .
H64A H 0.2764 0.5784 0.2931 0.191 Uiso 1 1 calc R . .
H64B H 0.3354 0.5911 0.3416 0.191 Uiso 1 1 calc R . .
H64C H 0.1983 0.5644 0.3308 0.191 Uiso 1 1 calc R . .
C52 C 0.4997(6) 0.3914(3) 0.51760(17) 0.0481(15) Uani 1 1 d . . .
H52 H 0.4469 0.3595 0.5018 0.058 Uiso 1 1 calc R . .
C57 C 0.8506(5) 0.3382(3) 0.49047(17) 0.0394(13) Uani 1 1 d . . .
F1 F 0.9442(6) 0.3215(4) 0.1386(2) 0.194(3) Uani 1 1 d . . .
F2 F 1.0751(5) 0.4071(3) 0.14276(16) 0.151(2) Uani 1 1 d . . .
F3 F 1.0271(7) 0.3493(4) 0.0838(2) 0.201(3) Uani 1 1 d . . .
F4 F 0.8979(5) 0.4175(3) 0.1003(2) 0.171(3) Uani 1 1 d . . .
C6 C 0.1836(12) 0.1159(5) 0.1344(3) 0.151(5) Uani 1 1 d . . .
H6 H 0.123 0.101 0.112 0.181 Uiso 1 1 calc R . .

loop_
_atom_site_aniso_label
_atom_site_aniso_U_11
_atom_site_aniso_U_22
_atom_site_aniso_U_33
_atom_site_aniso_U_23
_atom_site_aniso_U_13
_atom_site_aniso_U_12
Ru2 0.0277(2) 0.0258(2) 0.0228(2) -0.00116(18) 0.00344(17) 0.00291(19)
Ru1 0.0321(2) 0.0231(2) 0.0226(2) 0.00081(18) 0.00229(17) 0.00310(19)
Cl3 0.0393(8) 0.0287(7) 0.0358(7) 0.0008(6) 0.0064(6) -0.0039(6)
Cl2 0.0357(8) 0.0350(7) 0.0278(7) -0.0007(5) 0.0059(6) 0.0076(6)
Cl1 0.0399(8) 0.0281(7) 0.0286(7) -0.0024(5) 0.0028(6) 0.0056(6)
P1 0.0317(8) 0.0270(7) 0.0272(7) 0.0011(6) 0.0043(6) 0.0029(6)
P3 0.0332(8) 0.0269(7) 0.0271(7) 0.0004(6) 0.0027(6) 0.0036(6)
P4 0.0329(8) 0.0321(8) 0.0274(7) -0.0038(6) 0.0018(6) 0.0022(6)
P2 0.0357(8) 0.0333(7) 0.0241(7) 0.0028(6) 0.0038(6) -0.0001(7)
N4 0.032(3) 0.039(3) 0.035(3) -0.002(2) 0.007(2) -0.002(2)
N3 0.044(3) 0.030(3) 0.034(2) 0.007(2) 0.001(2) 0.007(2)
N2 0.040(3) 0.032(2) 0.022(2) 0.0020(18) 0.0015(19) 0.003(2)
N1 0.033(2) 0.034(2) 0.022(2) 0.0024(18) 0.0026(18) 0.003(2)
C2 0.073(4) 0.039(3) 0.030(3) -0.002(3) 0.014(3) -0.004(3)
C32 0.060(4) 0.053(4) 0.024(3) -0.001(3) 0.000(3) 0.003(3)
C1 0.047(4) 0.047(3) 0.025(3) -0.002(3) -0.002(3) 0.008(3)
C14 0.053(4) 0.034(3) 0.023(3) 0.002(2) 0.002(3) -0.011(3)
C40 0.053(4) 0.042(3) 0.058(4) 0.008(3) 0.017(3) 0.004(3)
C22 0.063(5) 0.039(4) 0.078(5) 0.018(3) 0.032(4) -0.002(3)
C46 0.043(4) 0.038(3) 0.038(3) 0.002(3) 0.004(3) 0.003(3)
C13 0.044(4) 0.075(4) 0.038(3) 0.002(3) 0.012(3) 0.002(3)
C53 0.061(4) 0.059(4) 0.049(4) -0.015(3) 0.013(3) 0.018(3)
C49 0.068(5) 0.047(4) 0.053(4) -0.010(3) 0.014(4) 0.021(3)
C31 0.044(4) 0.057(4) 0.048(4) 0.006(3) 0.007(3) 0.015(3)
C33 0.061(4) 0.061(4) 0.025(3) 0.000(3) 0.010(3) 0.002(3)
C25 0.058(4) 0.058(4) 0.047(4) 0.002(3) 0.011(3) -0.010(3)
C56 0.061(4) 0.039(3) 0.053(4) -0.015(3) 0.005(3) 0.000(3)
C48 0.057(4) 0.050(4) 0.067(4) 0.003(3) 0.013(4) 0.028(3)
C41 0.038(4) 0.076(5) 0.089(5) 0.013(4) 0.020(4) 0.003(4)
C19 0.071(5) 0.042(4) 0.048(4) 0.015(3) 0.000(3) -0.006(3)
C54 0.088(6) 0.053(4) 0.052(4) -0.021(3) 0.010(4) 0.021(4)
C47 0.042(4) 0.058(4) 0.059(4) 0.004(3) 0.007(3) 0.023(3)
C44 0.043(4) 0.045(4) 0.106(6) 0.000(4) 0.016(4) -0.009(3)
C55 0.094(6) 0.043(4) 0.069(5) -0.027(3) -0.007(4) -0.002(4)
C65 0.049(4) 0.049(4) 0.055(4) 0.012(3) 0.018(3) 0.009(3)
C12 0.045(4) 0.084(5) 0.057(4) 0.006(4) 0.010(3) 0.012(4)
C58 0.047(4) 0.061(4) 0.076(5) -0.019(4) -0.010(4) -0.004(4)
C29 0.049(5) 0.073(5) 0.098(6) -0.009(4) 0.013(4) 0.034(4)
C9 0.060(4) 0.109(6) 0.028(3) 0.000(4) 0.007(3) 0.024(4)
C30 0.049(4) 0.068(5) 0.070(5) 0.018(4) -0.004(4) 0.021(4)
C11 0.053(4) 0.065(4) 0.071(5) -0.011(4) 0.024(4) 0.003(3)
C3 0.081(5) 0.049(4) 0.062(4) -0.003(4) 0.011(4) 0.006(4)
C63 0.077(5) 0.042(4) 0.048(4) 0.005(3) 0.001(3) 0.021(4)
C15 0.075(5) 0.063(5) 0.060(4) 0.017(4) 0.005(4) -0.021(4)
C34 0.130(7) 0.052(5) 0.077(5) -0.011(4) 0.046(5) -0.009(5)
C23 0.078(5) 0.031(4) 0.102(6) -0.001(4) 0.042(5) -0.012(4)
C62 0.050(4) 0.092(5) 0.056(4) 0.004(4) 0.001(3) -0.029(4)
C28 0.065(5) 0.121(7) 0.073(5) -0.023(5) 0.017(4) 0.049(5)
C42 0.054(5) 0.073(5) 0.092(6) 0.003(4) 0.017(4) -0.026(4)
C38 0.067(5) 0.126(7) 0.054(4) 0.034(5) 0.012(4) 0.016(5)
C10 0.074(5) 0.120(6) 0.039(4) -0.011(4) 0.019(4) 0.021(5)
B 0.066(6) 0.085(7) 0.060(6) 0.013(5) -0.007(5) -0.015(5)
C24 0.085(6) 0.057(5) 0.082(5) -0.015(4) 0.019(4) -0.037(4)
C18 0.129(7) 0.048(4) 0.053(4) 0.021(4) -0.008(5) 0.014(5)
C43 0.063(5) 0.046(4) 0.128(7) -0.004(4) 0.027(5) -0.011(4)
C7 0.153(8) 0.060(5) 0.061(5) -0.010(4) -0.032(5) -0.004(5)
C27 0.050(4) 0.099(6) 0.055(4) -0.005(4) 0.005(3) 0.028(4)
C16 0.135(8) 0.066(6) 0.084(6) 0.019(5) 0.022(6) -0.046(5)
C37 0.061(6) 0.219(12) 0.047(5) 0.012(7) 0.012(4) -0.013(7)
C36 0.148(11) 0.164(12) 0.065(6) -0.048(7) 0.046(7) -0.078(10)
C26 0.032(3) 0.034(3) 0.041(3) -0.001(3) 0.004(3) 0.001(3)
C60 0.046(6) 0.179(11) 0.123(9) -0.032(8) 0.010(6) -0.037(6)
C21 0.037(3) 0.049(4) 0.049(4) 0.006(3) 0.015(3) -0.003(3)
C4 0.134(8) 0.051(5) 0.106(7) 0.004(5) 0.037(6) 0.018(5)
C20 0.034(3) 0.033(3) 0.039(3) -0.004(3) 0.011(3) -0.001(3)
C59 0.042(5) 0.121(7) 0.100(7) -0.024(6) -0.025(4) 0.003(5)
C8 0.034(3) 0.042(3) 0.035(3) -0.002(3) 0.007(3) -0.004(3)
C17 0.189(11) 0.045(5) 0.053(5) 0.028(4) -0.001(6) -0.022(6)
C50 0.053(4) 0.047(4) 0.032(3) -0.004(3) -0.001(3) 0.011(3)
C66 0.059(5) 0.120(7) 0.136(7) 0.029(6) 0.053(5) 0.037(5)
C45 0.030(3) 0.025(3) 0.037(3) 0.000(2) 0.004(2) 0.001(2)
C61 0.069(6) 0.147(9) 0.092(6) -0.001(6) 0.007(5) -0.057(6)
C39 0.032(3) 0.036(3) 0.036(3) 0.007(2) -0.002(2) 0.002(3)
C35 0.195(12) 0.077(6) 0.113(8) -0.029(5) 0.088(8) -0.051(7)
C51 0.040(4) 0.034(3) 0.033(3) -0.006(2) 0.005(3) 0.001(3)
C5 0.248(14) 0.039(5) 0.091(7) -0.018(5) 0.052(8) 0.009(7)
C64 0.204(10) 0.059(5) 0.120(7) 0.009(5) 0.021(7) 0.078(6)
C52 0.056(4) 0.044(3) 0.043(3) -0.017(3) 0.003(3) 0.004(3)
C57 0.030(3) 0.046(3) 0.041(3) -0.012(3) 0.001(3) -0.003(3)
F1 0.162(6) 0.219(7) 0.197(6) 0.117(6) 0.008(5) -0.086(5)
F2 0.154(5) 0.163(5) 0.114(4) 0.026(4) -0.057(4) -0.066(4)
F3 0.249(8) 0.218(8) 0.138(6) -0.035(5) 0.031(6) 0.001(6)
F4 0.105(4) 0.161(6) 0.228(7) 0.053(5) -0.039(4) 0.004(4)
C6 0.290(16) 0.063(6) 0.082(7) -0.026(5) -0.029(8) -0.029(8)

loop_
_atom_type_symbol
_atom_type_description
_atom_type_scat_dispersion_real
_atom_type_scat_dispersion_imag
_atom_type_scat_source
C C 0.0033 0.0016 'International Tables Vol C Tables 4.2.6.8 and 6.1.1.4'
H H 0 0 'International Tables Vol C Tables 4.2.6.8 and 6.1.1.4'
B B 0.0013 0.0007 'International Tables Vol C Tables 4.2.6.8 and 6.1.1.4'
Cl Cl 0.1484 0.1585 'International Tables Vol C Tables 4.2.6.8 and 6.1.1.4'
F F 0.0171 0.0103 'International Tables Vol C Tables 4.2.6.8 and 6.1.1.4'
N N 0.0061 0.0033 'International Tables Vol C Tables 4.2.6.8 and 6.1.1.4'
P P 0.1023 0.0942 'International Tables Vol C Tables 4.2.6.8 and 6.1.1.4'
Ru Ru -1.2594 0.8363 'International Tables Vol C Tables 4.2.6.8 and 6.1.1.4'

loop_
_geom_angle_atom_site_label_1
_geom_angle_atom_site_label_2
_geom_angle_atom_site_label_3
_geom_angle
_geom_angle_site_symmetry_1
_geom_angle_site_symmetry_3
_geom_angle_publ_flag
N4 Ru2 P3 90.21(12) . . ?
N4 Ru2 P4 90.68(12) . . ?
P3 Ru2 P4 70.74(5) . . ?
N4 Ru2 Cl2 167.05(12) . . ?
P3 Ru2 Cl2 99.53(5) . . ?
P4 Ru2 Cl2 100.54(5) . . ?
N4 Ru2 Cl1 87.96(12) . . ?
P3 Ru2 Cl1 100.26(4) . . ?
P4 Ru2 Cl1 170.90(5) . . ?
Cl2 Ru2 Cl1 81.95(4) . . ?
N4 Ru2 Cl3 87.53(12) . . ?
P3 Ru2 Cl3 175.96(5) . . ?
P4 Ru2 Cl3 105.92(5) . . ?
Cl2 Ru2 Cl3 83.22(4) . . ?
Cl1 Ru2 Cl3 83.02(4) . . ?
N3 Ru1 P2 91.94(12) . . ?
N3 Ru1 P1 93.39(13) . . ?
P2 Ru1 P1 70.97(5) . . ?
N3 Ru1 Cl1 171.54(12) . . ?
P2 Ru1 Cl1 94.81(5) . . ?
P1 Ru1 Cl1 93.62(5) . . ?
N3 Ru1 Cl3 88.67(12) . . ?
P2 Ru1 Cl3 102.41(5) . . ?
P1 Ru1 Cl3 173.11(5) . . ?
Cl1 Ru1 Cl3 84.92(4) . . ?
N3 Ru1 Cl2 91.89(12) . . ?
P2 Ru1 Cl2 174.68(5) . . ?
P1 Ru1 Cl2 105.11(5) . . ?
Cl1 Ru1 Cl2 81.72(4) . . ?
Cl3 Ru1 Cl2 81.37(4) . . ?
Ru1 Cl3 Ru2 79.30(4) . . ?
Ru2 Cl2 Ru1 80.44(4) . . ?
Ru1 Cl1 Ru2 81.94(4) . . ?
N1 P1 C20 109.6(2) . . ?
N1 P1 C26 110.7(2) . . ?
C20 P1 C26 101.5(2) . . ?
N1 P1 Ru1 94.87(14) . . ?
C20 P1 Ru1 123.58(18) . . ?
C26 P1 Ru1 116.40(17) . . ?
N1 P1 P2 40.71(13) . . ?
C20 P1 P2 132.92(16) . . ?
C26 P1 P2 121.58(17) . . ?
Ru1 P1 P2 54.39(4) . . ?
N2 P3 C39 110.8(2) . . ?
N2 P3 C45 108.9(2) . . ?
C39 P3 C45 104.5(2) . . ?
N2 P3 Ru2 94.99(14) . . ?
C39 P3 Ru2 123.94(17) . . ?
C45 P3 Ru2 113.00(16) . . ?
N2 P3 P4 40.55(13) . . ?
C39 P3 P4 134.10(18) . . ?
C45 P3 P4 117.88(17) . . ?
Ru2 P3 P4 54.64(4) . . ?
N2 P4 C51 104.0(2) . . ?
N2 P4 C57 110.5(2) . . ?
C51 P4 C57 103.6(2) . . ?
N2 P4 Ru2 95.40(14) . . ?
C51 P4 Ru2 128.52(18) . . ?
C57 P4 Ru2 113.40(17) . . ?
N2 P4 P3 40.97(13) . . ?
C51 P4 P3 130.50(18) . . ?
C57 P4 P3 119.80(18) . . ?
Ru2 P4 P3 54.62(4) . . ?
N1 P2 C8 111.0(2) . . ?
N1 P2 C14 106.2(2) . . ?
C8 P2 C14 102.8(2) . . ?
N1 P2 Ru1 95.36(13) . . ?
C8 P2 Ru1 122.41(18) . . ?
C14 P2 Ru1 118.00(17) . . ?
N1 P2 P1 40.96(12) . . ?
C8 P2 P1 133.86(17) . . ?
C14 P2 P1 118.75(19) . . ?
Ru1 P2 P1 54.63(4) . . ?
C65 N4 Ru2 177.3(5) . . ?
C63 N3 Ru1 179.2(6) . . ?
C32 N2 P4 126.5(3) . . ?
C32 N2 P3 135.0(3) . . ?
P4 N2 P3 98.48(19) . . ?
C1 N1 P2 128.2(3) . . ?
C1 N1 P1 132.6(3) . . ?
P2 N1 P1 98.3(2) . . ?
C3 C2 C7 117.2(6) . . ?
C3 C2 C1 124.8(5) . . ?
C7 C2 C1 118.0(6) . . ?
N2 C32 C33 114.0(4) . . ?
N1 C1 C2 117.4(4) . . ?
C15 C14 C19 119.2(5) . . ?
C15 C14 P2 119.6(5) . . ?
C19 C14 P2 120.7(4) . . ?
C41 C40 C39 120.3(6) . . ?
C23 C22 C21 120.2(6) . . ?
C45 C46 C47 121.0(5) . . ?
C8 C13 C12 120.9(5) . . ?
C54 C53 C52 120.5(6) . . ?
C48 C49 C50 119.8(5) . . ?
C26 C31 C30 119.6(6) . . ?
C34 C33 C38 117.9(7) . . ?
C34 C33 C32 121.4(6) . . ?
C38 C33 C32 120.7(6) . . ?
C20 C25 C24 119.6(6) . . ?
C55 C56 C51 121.0(6) . . ?
C49 C48 C47 121.0(5) . . ?
C42 C41 C40 119.6(6) . . ?
C14 C19 C18 119.9(6) . . ?
C53 C54 C55 118.7(6) . . ?
C48 C47 C46 118.8(5) . . ?
C43 C44 C39 120.5(6) . . ?
C56 C55 C54 120.8(6) . . ?
N4 C65 C66 176.6(7) . . ?
C11 C12 C13 119.5(6) . . ?
C59 C58 C57 118.9(7) . . ?
C30 C29 C28 119.9(6) . . ?
C8 C9 C10 121.1(6) . . ?
C29 C30 C31 120.7(6) . . ?
C12 C11 C10 121.0(6) . . ?
C4 C3 C2 121.8(7) . . ?
N3 C63 C64 178.1(8) . . ?
C14 C15 C16 119.4(7) . . ?
C33 C34 C35 122.1(8) . . ?
C22 C23 C24 120.4(6) . . ?
C57 C62 C61 121.9(7) . . ?
C29 C28 C27 120.1(6) . . ?
C43 C42 C41 120.3(6) . . ?
C33 C38 C37 120.2(8) . . ?
C11 C10 C9 119.6(6) . . ?
F1 B F2 114.2(8) . . ?
F1 B F4 117.6(9) . . ?
F2 B F4 112.5(9) . . ?
F1 B F3 105.7(9) . . ?
F2 B F3 105.8(8) . . ?
F4 B F3 98.8(7) . . ?
C23 C24 C25 120.4(6) . . ?
C17 C18 C19 120.6(7) . . ?
C42 C43 C44 120.9(7) . . ?
C2 C7 C6 121.0(8) . . ?
C28 C27 C26 120.9(6) . . ?
C17 C16 C15 121.5(8) . . ?
C36 C37 C38 118.7(10) . . ?
C35 C36 C37 122.1(11) . . ?
C31 C26 C27 118.7(5) . . ?
C31 C26 P1 126.3(4) . . ?
C27 C26 P1 115.0(4) . . ?
C61 C60 C59 119.2(8) . . ?
C22 C21 C20 120.7(6) . . ?
C5 C4 C3 120.6(8) . . ?
C25 C20 C21 118.8(5) . . ?
C25 C20 P1 120.7(4) . . ?
C21 C20 P1 120.5(4) . . ?
C60 C59 C58 121.7(8) . . ?
C9 C8 C13 117.8(5) . . ?
C9 C8 P2 122.4(4) . . ?
C13 C8 P2 119.7(4) . . ?
C16 C17 C18 119.4(7) . . ?
C49 C50 C45 120.8(5) . . ?
C46 C45 C50 118.6(5) . . ?
C46 C45 P3 121.8(4) . . ?
C50 C45 P3 118.9(4) . . ?
C60 C61 C62 119.8(8) . . ?
C44 C39 C40 118.3(5) . . ?
C44 C39 P3 121.7(4) . . ?
C40 C39 P3 120.0(4) . . ?
C36 C35 C34 119.0(10) . . ?
C52 C51 C56 117.8(5) . . ?
C52 C51 P4 119.2(4) . . ?
C56 C51 P4 122.9(4) . . ?
C4 C5 C6 119.2(8) . . ?
C53 C52 C51 121.2(5) . . ?
C62 C57 C58 118.5(6) . . ?
C62 C57 P4 117.8(5) . . ?
C58 C57 P4 123.6(5) . . ?
C5 C6 C7 120.0(9) . . ?

loop_
_geom_bond_atom_site_label_1
_geom_bond_atom_site_label_2
_geom_bond_distance
_geom_bond_site_symmetry_2
_geom_bond_publ_flag
Ru2 N4 1.985(4) . ?
Ru2 P3 2.2354(13) . ?
Ru2 P4 2.2358(13) . ?
Ru2 Cl2 2.4288(13) . ?
Ru2 Cl1 2.4843(12) . ?
Ru2 Cl3 2.5104(12) . ?
Ru1 N3 1.999(4) . ?
Ru1 P2 2.2261(13) . ?
Ru1 P1 2.2327(14) . ?
Ru1 Cl1 2.3964(12) . ?
Ru1 Cl3 2.5055(13) . ?
Ru1 Cl2 2.5264(12) . ?
P1 N1 1.715(4) . ?
P1 C20 1.828(5) . ?
P1 C26 1.831(5) . ?
P1 P2 2.5884(18) . ?
P3 N2 1.716(4) . ?
P3 C39 1.807(5) . ?
P3 C45 1.820(5) . ?
P3 P4 2.5882(18) . ?
P4 N2 1.701(4) . ?
P4 C51 1.810(5) . ?
P4 C57 1.818(5) . ?
P2 N1 1.706(4) . ?
P2 C8 1.816(5) . ?
P2 C14 1.822(5) . ?
N4 C65 1.127(6) . ?
N3 C63 1.122(6) . ?
N2 C32 1.489(6) . ?
N1 C1 1.472(6) . ?
C2 C3 1.368(8) . ?
C2 C7 1.376(8) . ?
C2 C1 1.498(7) . ?
C32 C33 1.519(8) . ?
C14 C15 1.374(7) . ?
C14 C19 1.380(7) . ?
C40 C41 1.381(8) . ?
C40 C39 1.394(7) . ?
C22 C23 1.361(8) . ?
C22 C21 1.378(7) . ?
C46 C45 1.375(6) . ?
C46 C47 1.389(7) . ?
C13 C8 1.379(7) . ?
C13 C12 1.390(7) . ?
C53 C54 1.365(8) . ?
C53 C52 1.379(7) . ?
C49 C48 1.363(8) . ?
C49 C50 1.373(7) . ?
C31 C26 1.379(7) . ?
C31 C30 1.397(7) . ?
C33 C34 1.366(8) . ?
C33 C38 1.373(8) . ?
C25 C20 1.385(7) . ?
C25 C24 1.398(8) . ?
C56 C55 1.365(7) . ?
C56 C51 1.382(7) . ?
C48 C47 1.374(7) . ?
C41 C42 1.365(9) . ?
C19 C18 1.381(8) . ?
C54 C55 1.385(8) . ?
C44 C43 1.371(8) . ?
C44 C39 1.374(7) . ?
C65 C66 1.449(8) . ?
C12 C11 1.350(8) . ?
C58 C59 1.387(9) . ?
C58 C57 1.396(8) . ?
C29 C30 1.355(8) . ?
C29 C28 1.364(9) . ?
C9 C8 1.369(7) . ?
C9 C10 1.388(8) . ?
C11 C10 1.351(8) . ?
C3 C4 1.366(9) . ?
C63 C64 1.458(8) . ?
C15 C16 1.384(9) . ?
C34 C35 1.375(10) . ?
C23 C24 1.370(9) . ?
C62 C57 1.368(8) . ?
C62 C61 1.381(9) . ?
C28 C27 1.376(8) . ?
C42 C43 1.349(9) . ?
C38 C37 1.409(10) . ?
B F1 1.269(9) . ?
B F2 1.309(9) . ?
B F4 1.315(10) . ?
B F3 1.372(10) . ?
C18 C17 1.362(10) . ?
C7 C6 1.382(10) . ?
C27 C26 1.379(7) . ?
C16 C17 1.350(10) . ?
C37 C36 1.350(13) . ?
C36 C35 1.338(13) . ?
C60 C61 1.366(11) . ?
C60 C59 1.370(11) . ?
C21 C20 1.395(7) . ?
C4 C5 1.350(11) . ?
C50 C45 1.384(6) . ?
C51 C52 1.379(7) . ?
C5 C6 1.368(13) . ?
